data_4347679
loop_
_publ_author_name
'Holler, Stefan'
'T\"uchler, Michael'
'Belaj, Ferdinand'
'Veiros, Luis F.'
'Kirchner, Karl'
'M\"osch-Zanetti, Nadia C'

_publ_section_title
;
 Thiopyridazine-Based Copper Boratrane Complexes Demonstrating the Z-type
 Nature of the Ligand.
;
_journal_issue 10
_journal_name_full 'Inorganic chemistry'
_journal_page_first 4980
_journal_page_last 4991
_journal_paper_doi 10.1021/acs.inorgchem.6b00464
_journal_volume 55
_journal_year 2016
_chemical_compound_source 'synthetical product'
_chemical_formula_moiety '2(C24 H33 B Cu N9 S3), C2 H3 N'
_chemical_formula_sum 'C50 H69 B2 Cu2 N19 S6'
_chemical_formula_weight 1277.30
_chemical_name_common
; azido-(2,2',2"-boranetriyl-tris(6-tert-butylpyrida-
zine-3(2H)-thione))-copper(I) acetonitrile solvate (2:1)
;
_chemical_name_systematic
; azido-(2,2',2"-boranetriyl-tris(6-tert-butylpyrida-
zine-3(2H)-thione))-copper(I) acetonitrile solvate (2:1)
;
_space_group_crystal_system triclinic
_space_group_IT_number 2
_space_group_name_Hall '-P 1'
_space_group_name_H-M_alt 'P -1'
_atom_sites_solution_hydrogens geom
_atom_sites_solution_primary direct
_atom_sites_solution_secondary difmap
_audit_creation_method 'manual edited SHELXL-2014/6.cif file'
_cell_angle_alpha 105.283(2)
_cell_angle_beta 99.527(2)
_cell_angle_gamma 95.101(2)
_cell_formula_units_Z 1
_cell_length_a 9.5053(4)
_cell_length_b 12.4791(6)
_cell_length_c 13.8509(6)
_cell_measurement_reflns_used 5229
_cell_measurement_temperature 100(2)
_cell_measurement_theta_max 26.11
_cell_measurement_theta_min 2.42
_cell_volume 1547.76(12)
_computing_cell_refinement 'Bruker SAINT'
_computing_data_collection 'Bruker APEX2'
_computing_data_reduction 'Bruker SAINT'
_computing_molecular_graphics 'modified ORTEP (Johnson, 1965)'
_computing_publication_material 'SHELXL-2014/6 (Sheldrick, 2014)'
_computing_structure_refinement 'SHELXL-2014/6 (Sheldrick, 2014)'
_computing_structure_solution 'SHELXS-97 (Sheldrick, 2008)'
_diffrn_ambient_temperature 100(2)
_diffrn_measured_fraction_theta_full 0.995
_diffrn_measured_fraction_theta_max 0.995
_diffrn_measurement_device_type 'Bruker APEX-II CCD'
_diffrn_measurement_method '\f and \w scans'
_diffrn_radiation_monochromator graphite
_diffrn_radiation_source 'fine-focus sealed tube'
_diffrn_radiation_type MoK\a
_diffrn_radiation_wavelength 0.71073
_diffrn_reflns_av_R_equivalents 0.0285
_diffrn_reflns_av_unetI/netI 0.0413
_diffrn_reflns_Laue_measured_fraction_full 0.995
_diffrn_reflns_Laue_measured_fraction_max 0.995
_diffrn_reflns_limit_h_max 11
_diffrn_reflns_limit_h_min -11
_diffrn_reflns_limit_k_max 15
_diffrn_reflns_limit_k_min -15
_diffrn_reflns_limit_l_max 17
_diffrn_reflns_limit_l_min -16
_diffrn_reflns_number 13380
_diffrn_reflns_point_group_measured_fraction_full 0.995
_diffrn_reflns_point_group_measured_fraction_max 0.995
_diffrn_reflns_theta_full 26.00
_diffrn_reflns_theta_max 26.00
_diffrn_reflns_theta_min 1.96
_exptl_absorpt_coefficient_mu 0.940
_exptl_absorpt_correction_T_max 1.000
_exptl_absorpt_correction_T_min 0.702
_exptl_absorpt_correction_type multi-scan
_exptl_crystal_colour red
_exptl_crystal_density_diffrn 1.370
_exptl_crystal_description needle
_exptl_crystal_F_000 666
_exptl_crystal_size_max 0.350
_exptl_crystal_size_mid 0.090
_exptl_crystal_size_min 0.060
_refine_diff_density_max 0.490
_refine_diff_density_min -0.648
_refine_diff_density_rms 0.059
_refine_ls_extinction_method none
_refine_ls_goodness_of_fit_ref 1.017
_refine_ls_hydrogen_treatment refU
_refine_ls_matrix_type full
_refine_ls_number_parameters 441
_refine_ls_number_reflns 6052
_refine_ls_number_restraints 30
_refine_ls_restrained_S_all 1.017
_refine_ls_R_factor_all 0.0563
_refine_ls_R_factor_gt 0.0370
_refine_ls_shift/su_max 0.003
_refine_ls_shift/su_mean 0.000
_refine_ls_structure_factor_coef Fsqd
_refine_ls_weighting_details 'w=1/[\s^2^(Fo^2^)+(0.0303P)^2^+1.5548P] where P=(Fo^2^+2Fc^2^)/3'
_refine_ls_weighting_scheme calc
_refine_ls_wR_factor_gt 0.0816
_refine_ls_wR_factor_ref 0.0908
_reflns_Friedel_coverage 0.000
_reflns_number_gt 4672
_reflns_number_total 6052
_reflns_threshold_expression 'I > 2\s(I)'
_cod_data_source_file ic6b00464_si_002.cif
_cod_data_source_block GN218_7
_cod_database_code 4347679
_shelx_space_group_comment
;
The symmetry employed for this shelxl refinement is uniquely defined
by the following loop, which should always be used as a source of
symmetry information in preference to the above space-group names.
They are only intended as comments.
;
_shelx_estimated_absorpt_t_min 0.734
_shelx_estimated_absorpt_t_max 0.946
_exptl_absorpt_special_details 'Bruker (2001). SADABS. Bruker AXS Inc., Madison, Wisconsin, USA.'
_shelxl_version_number 2014/6

loop_
_space_group_symop_operation_xyz
'x, y, z'
'-x, -y, -z'

loop_
_atom_site_label
_atom_site_type_symbol
_atom_site_fract_x
_atom_site_fract_y
_atom_site_fract_z
_atom_site_U_iso_or_equiv
_atom_site_adp_type
_atom_site_occupancy
_atom_site_site_symmetry_order
_atom_site_calc_flag
_atom_site_refinement_flags_posn
_atom_site_refinement_flags_adp
_atom_site_refinement_flags_occupancy
_atom_site_disorder_assembly
_atom_site_disorder_group
N13 N 0.7308(5) 0.7076(3) 0.8484(4) 0.0405(11) Uani 0.695(2) 1 d D . P A 1
N14 N 0.6863(4) 0.7912(3) 0.8910(3) 0.0485(11) Uani 0.695(2) 1 d D . P A 1
N15 N 0.6534(6) 0.8800(4) 0.9333(4) 0.0811(15) Uani 0.695(2) 1 d D . P A 1
N23 N 0.7784(11) 0.6782(6) 0.8363(10) 0.0405(11) Uani 0.305(2) 1 d D . P A 2
N24 N 0.7572(10) 0.7734(6) 0.8514(7) 0.0485(11) Uani 0.305(2) 1 d D . P A 2
N25 N 0.7382(14) 0.8694(7) 0.8666(10) 0.0811(15) Uani 0.305(2) 1 d D . P A 2
B1 B 0.4462(3) 0.4171(2) 0.7483(2) 0.0216(6) Uani 1 1 d . . . . .
S1 S 0.65213(7) 0.48982(5) 0.93812(5) 0.02709(15) Uani 1 1 d . . . . .
Cu1 Cu 0.5889(3) 0.5634(3) 0.8030(3) 0.0290(5) Uani 0.695(2) 1 d D . P A 1
S21 S 0.6825(2) 0.4707(3) 0.6616(3) 0.0256(5) Uani 0.695(2) 1 d D . P A 1
S31 S 0.3856(3) 0.6469(3) 0.7761(5) 0.0364(5) Uani 0.695(2) 1 d D . P A 1
Cu2 Cu 0.6135(7) 0.5509(6) 0.7946(6) 0.0237(8) Uani 0.305(2) 1 d D . P A 2
S22 S 0.6972(5) 0.4516(8) 0.6514(6) 0.0256(5) Uani 0.305(2) 1 d D . P A 2
S32 S 0.4068(7) 0.6340(8) 0.7782(13) 0.0364(5) Uani 0.305(2) 1 d D . P A 2
N11 N 0.4546(2) 0.21701(16) 0.73079(15) 0.0210(4) Uani 1 1 d . . . . .
N12 N 0.50464(19) 0.32394(16) 0.78912(14) 0.0189(4) Uani 1 1 d . . . . .
C13 C 0.5816(2) 0.3529(2) 0.88497(18) 0.0218(5) Uani 1 1 d . . . . .
C14 C 0.5991(3) 0.2653(2) 0.9319(2) 0.0279(6) Uani 1 1 d . . . . .
H14 H 0.6463 0.2815 1.0012 0.035(5) Uiso 1 1 calc R U . . .
C15 C 0.5473(3) 0.1585(2) 0.8762(2) 0.0345(7) Uani 1 1 d . . . . .
H15 H 0.5572 0.0988 0.9065 0.035(5) Uiso 1 1 calc R U . . .
C16 C 0.4781(3) 0.1358(2) 0.7727(2) 0.0281(6) Uani 1 1 d D . . . .
C10 C 0.4266(11) 0.0141(4) 0.7091(5) 0.0389(17) Uani 0.695(2) 1 d D . P A 1
C17 C 0.3341(12) 0.0122(10) 0.6070(7) 0.0403(17) Uani 0.695(2) 1 d D . P A 1
H171 H 0.2464 0.0450 0.6191 0.046(7) Uiso 0.695(2) 1 calc R U P A 1
H172 H 0.3079 -0.0654 0.5638 0.046(7) Uiso 0.695(2) 1 calc R U P A 1
H173 H 0.3887 0.0559 0.5727 0.046(7) Uiso 0.695(2) 1 calc R U P A 1
C18 C 0.3379(10) -0.0482(8) 0.7658(7) 0.051(2) Uani 0.695(2) 1 d D . P A 1
H181 H 0.3977 -0.0486 0.8305 0.061(9) Uiso 0.695(2) 1 calc R U P A 1
H182 H 0.3049 -0.1256 0.7236 0.061(9) Uiso 0.695(2) 1 calc R U P A 1
H183 H 0.2543 -0.0103 0.7794 0.061(9) Uiso 0.695(2) 1 calc R U P A 1
C19 C 0.5650(14) -0.0374(14) 0.6940(11) 0.072(4) Uani 0.695(2) 1 d D . P A 1
H191 H 0.6197 0.0036 0.6576 0.079(12) Uiso 0.695(2) 1 calc R U P A 1
H192 H 0.5400 -0.1163 0.6540 0.079(12) Uiso 0.695(2) 1 calc R U P A 1
H193 H 0.6237 -0.0323 0.7607 0.079(12) Uiso 0.695(2) 1 calc R U P A 1
C40 C 0.441(3) 0.0222(9) 0.6909(13) 0.0389(17) Uani 0.305(2) 1 d D . P A 2
C47 C 0.353(3) 0.025(3) 0.589(2) 0.0403(17) Uani 0.305(2) 1 d D . P A 2
H471 H 0.2642 0.0569 0.6002 0.048 Uiso 0.305(2) 1 calc R U P A 2
H472 H 0.3277 -0.0515 0.5429 0.048 Uiso 0.305(2) 1 calc R U P A 2
H473 H 0.4094 0.0713 0.5578 0.048 Uiso 0.305(2) 1 calc R U P A 2
C48 C 0.364(3) -0.062(2) 0.735(2) 0.051(2) Uani 0.305(2) 1 d D . P A 2
H481 H 0.4308 -0.0729 0.7926 0.061 Uiso 0.305(2) 1 calc R U P A 2
H482 H 0.3333 -0.1333 0.6823 0.061 Uiso 0.305(2) 1 calc R U P A 2
H483 H 0.2802 -0.0320 0.7589 0.061 Uiso 0.305(2) 1 calc R U P A 2
C49 C 0.577(4) -0.024(4) 0.662(3) 0.072(4) Uani 0.305(2) 1 d D . P A 2
H491 H 0.6303 0.0275 0.6346 0.086 Uiso 0.305(2) 1 calc R U P A 2
H492 H 0.5503 -0.0976 0.6112 0.086 Uiso 0.305(2) 1 calc R U P A 2
H493 H 0.6385 -0.0330 0.7235 0.086 Uiso 0.305(2) 1 calc R U P A 2
N21 N 0.2785(2) 0.33860(16) 0.58312(15) 0.0234(4) Uani 1 1 d . . . . .
N22 N 0.4157(2) 0.38438(16) 0.63119(14) 0.0211(4) Uani 1 1 d . . . . .
C23 C 0.5269(2) 0.3956(2) 0.58411(18) 0.0242(5) Uani 1 1 d D . . . .
C24 C 0.4989(3) 0.3539(2) 0.47661(19) 0.0278(6) Uani 1 1 d . . . . .
H24 H 0.5744 0.3568 0.4398 0.030(5) Uiso 1 1 calc R U . . .
C25 C 0.3624(3) 0.3095(2) 0.42668(19) 0.0288(6) Uani 1 1 d . . . . .
H25 H 0.3410 0.2834 0.3542 0.030(5) Uiso 1 1 calc R U . . .
C26 C 0.2519(2) 0.30232(19) 0.48314(19) 0.0258(5) Uani 1 1 d D . . . .
C20 C 0.0942(3) 0.2512(3) 0.4359(3) 0.0288(7) Uani 0.695(2) 1 d D . P A 1
C27 C -0.0012(4) 0.2477(4) 0.5145(3) 0.0370(9) Uani 0.695(2) 1 d D . P A 1
H271 H 0.0382 0.2035 0.5589 0.043(7) Uiso 0.695(2) 1 calc R U P A 1
H272 H -0.0991 0.2130 0.4790 0.043(7) Uiso 0.695(2) 1 calc R U P A 1
H273 H -0.0035 0.3242 0.5559 0.043(7) Uiso 0.695(2) 1 calc R U P A 1
C28 C 0.0906(4) 0.1302(3) 0.3697(3) 0.0403(10) Uani 0.695(2) 1 d D . P A 1
H281 H 0.1425 0.1312 0.3143 0.047(7) Uiso 0.695(2) 1 calc R U P A 1
H282 H -0.0096 0.0962 0.3407 0.047(7) Uiso 0.695(2) 1 calc R U P A 1
H283 H 0.1366 0.0863 0.4119 0.047(7) Uiso 0.695(2) 1 calc R U P A 1
C29 C 0.0292(4) 0.3198(4) 0.3665(3) 0.0423(10) Uani 0.695(2) 1 d D . P A 1
H291 H 0.0331 0.3977 0.4071 0.049(8) Uiso 0.695(2) 1 calc R U P A 1
H292 H -0.0713 0.2877 0.3360 0.049(8) Uiso 0.695(2) 1 calc R U P A 1
H293 H 0.0844 0.3178 0.3124 0.049(8) Uiso 0.695(2) 1 calc R U P A 1
C50 C 0.0988(5) 0.2559(6) 0.4233(5) 0.0288(7) Uani 0.305(2) 1 d D . P A 2
C57 C 0.0907(9) 0.2118(8) 0.3083(6) 0.0370(9) Uani 0.305(2) 1 d D . P A 2
H571 H -0.0093 0.1825 0.2741 0.044 Uiso 0.305(2) 1 calc R U P A 2
H572 H 0.1507 0.1517 0.2946 0.044 Uiso 0.305(2) 1 calc R U P A 2
H573 H 0.1257 0.2730 0.2824 0.044 Uiso 0.305(2) 1 calc R U P A 2
C58 C 0.0177(9) 0.3565(7) 0.4502(8) 0.0403(10) Uani 0.305(2) 1 d D . P A 2
H581 H -0.0849 0.3336 0.4198 0.048 Uiso 0.305(2) 1 calc R U P A 2
H582 H 0.0562 0.4158 0.4234 0.048 Uiso 0.305(2) 1 calc R U P A 2
H583 H 0.0296 0.3847 0.5245 0.048 Uiso 0.305(2) 1 calc R U P A 2
C59 C 0.0586(10) 0.1627(8) 0.4706(8) 0.0423(10) Uani 0.305(2) 1 d D . P A 2
H591 H 0.0779 0.1927 0.5451 0.051 Uiso 0.305(2) 1 calc R U P A 2
H592 H 0.1161 0.1020 0.4511 0.051 Uiso 0.305(2) 1 calc R U P A 2
H593 H -0.0439 0.1337 0.4459 0.051 Uiso 0.305(2) 1 calc R U P A 2
N31 N 0.2259(2) 0.35602(17) 0.80117(15) 0.0230(4) Uani 1 1 d . . . . .
N32 N 0.3073(2) 0.44344(16) 0.78700(15) 0.0232(4) Uani 1 1 d . . . . .
C33 C 0.2673(3) 0.5447(2) 0.79188(19) 0.0324(6) Uani 1 1 d D . . . .
C34 C 0.1275(3) 0.5611(3) 0.8112(2) 0.0430(8) Uani 1 1 d . . . . .
H34 H 0.0936 0.6311 0.8147 0.053(7) Uiso 1 1 calc R U . . .
C35 C 0.0443(3) 0.4752(3) 0.8245(2) 0.0403(7) Uani 1 1 d . . . . .
H35 H -0.0498 0.4844 0.8371 0.053(7) Uiso 1 1 calc R U . . .
C36 C 0.0963(3) 0.3707(2) 0.81970(19) 0.0301(6) Uani 1 1 d . . . . .
C30 C 0.0080(3) 0.2723(3) 0.8364(2) 0.0362(7) Uani 1 1 d . . . . .
C37 C 0.0899(3) 0.1710(3) 0.8245(3) 0.0410(7) Uani 1 1 d . . . . .
H371 H 0.1161 0.1519 0.7571 0.048(5) Uiso 1 1 calc R U . . .
H372 H 0.0285 0.1069 0.8311 0.048(5) Uiso 1 1 calc R U . . .
H373 H 0.1773 0.1892 0.8776 0.048(5) Uiso 1 1 calc R U . . .
C38 C -0.1341(3) 0.2403(3) 0.7569(2) 0.0486(9) Uani 1 1 d . . . . .
H381 H -0.1854 0.3057 0.7622 0.055(6) Uiso 1 1 calc R U . . .
H382 H -0.1943 0.1795 0.7696 0.055(6) Uiso 1 1 calc R U . . .
H383 H -0.1130 0.2152 0.6882 0.055(6) Uiso 1 1 calc R U . . .
C39 C -0.0244(3) 0.3072(3) 0.9442(2) 0.0469(8) Uani 1 1 d . . . . .
H391 H 0.0661 0.3260 0.9945 0.047(5) Uiso 1 1 calc R U . . .
H392 H -0.0845 0.2451 0.9550 0.047(5) Uiso 1 1 calc R U . . .
H393 H -0.0757 0.3728 0.9520 0.047(5) Uiso 1 1 calc R U . . .
N61 N 0.8305(9) 1.1386(6) 1.0808(6) 0.0805(16) Uani 0.5 1 d . . P B 3
C61 C 0.9051(12) 1.0832(8) 1.0484(7) 0.0805(16) Uani 0.5 1 d . . P B 3
C62 C 1.0113(16) 1.0265(8) 1.0243(9) 0.0805(16) Uani 0.5 1 d . . P B 3
H621 H 1.0811 1.0730 1.0024 0.097 Uiso 0.5 1 calc R U P B 3
H622 H 0.9725 0.9582 0.9686 0.097 Uiso 0.5 1 calc R U P B 3
H623 H 1.0590 1.0062 1.0840 0.097 Uiso 0.5 1 calc R U P B 3

loop_
_atom_site_aniso_label
_atom_site_aniso_U_11
_atom_site_aniso_U_22
_atom_site_aniso_U_33
_atom_site_aniso_U_23
_atom_site_aniso_U_13
_atom_site_aniso_U_12
N13 0.058(3) 0.013(2) 0.035(2) -0.0018(19) -0.015(2) -0.0001(16)
N14 0.046(3) 0.047(2) 0.043(3) 0.021(2) -0.0151(17) -0.024(2)
N15 0.105(4) 0.037(2) 0.083(4) 0.007(2) -0.001(3) -0.013(3)
N23 0.058(3) 0.013(2) 0.035(2) -0.0018(19) -0.015(2) -0.0001(16)
N24 0.046(3) 0.047(2) 0.043(3) 0.021(2) -0.0151(17) -0.024(2)
N25 0.105(4) 0.037(2) 0.083(4) 0.007(2) -0.001(3) -0.013(3)
B1 0.0209(13) 0.0189(13) 0.0199(14) 0.0026(11) -0.0034(11) -0.0022(11)
S1 0.0259(3) 0.0315(4) 0.0181(3) 0.0038(3) -0.0025(2) -0.0034(3)
Cu1 0.0300(8) 0.0219(7) 0.0263(7) 0.0026(5) -0.0068(5) -0.0061(5)
S21 0.0220(5) 0.0291(14) 0.0240(8) 0.0102(6) -0.0004(5) -0.0045(6)
S31 0.0653(9) 0.0140(10) 0.0277(5) 0.0055(8) -0.0009(11) 0.0146(7)
Cu2 0.033(2) 0.0165(14) 0.0167(10) 0.0050(10) -0.0040(11) -0.0084(12)
S22 0.0220(5) 0.0291(14) 0.0240(8) 0.0102(6) -0.0004(5) -0.0045(6)
S32 0.0653(9) 0.0140(10) 0.0277(5) 0.0055(8) -0.0009(11) 0.0146(7)
N11 0.0145(9) 0.0184(10) 0.0291(11) 0.0039(8) 0.0052(8) 0.0029(8)
N12 0.0133(9) 0.0221(10) 0.0204(10) 0.0044(8) 0.0040(8) 0.0009(8)
C13 0.0115(11) 0.0336(14) 0.0202(12) 0.0068(10) 0.0049(9) 0.0025(10)
C14 0.0167(12) 0.0427(16) 0.0284(14) 0.0184(12) 0.0032(10) 0.0031(11)
C15 0.0212(13) 0.0383(16) 0.0494(18) 0.0250(14) 0.0017(12) 0.0039(11)
C16 0.0164(12) 0.0250(13) 0.0450(16) 0.0131(12) 0.0053(11) 0.0055(10)
C10 0.034(3) 0.0180(16) 0.064(3) 0.0133(19) 0.004(2) 0.0038(14)
C17 0.050(4) 0.020(3) 0.046(4) 0.003(2) 0.011(3) -0.007(2)
C18 0.050(4) 0.029(3) 0.071(7) 0.023(4) -0.003(3) -0.005(3)
C19 0.060(4) 0.040(4) 0.098(10) -0.010(5) 0.004(5) 0.024(3)
C40 0.034(3) 0.0180(16) 0.064(3) 0.0133(19) 0.004(2) 0.0038(14)
C47 0.050(4) 0.020(3) 0.046(4) 0.003(2) 0.011(3) -0.007(2)
C48 0.050(4) 0.029(3) 0.071(7) 0.023(4) -0.003(3) -0.005(3)
C49 0.060(4) 0.040(4) 0.098(10) -0.010(5) 0.004(5) 0.024(3)
N21 0.0211(10) 0.0194(10) 0.0233(11) 0.0026(8) -0.0063(8) 0.0004(8)
N22 0.0215(10) 0.0194(10) 0.0188(10) 0.0048(8) -0.0028(8) -0.0024(8)
C23 0.0257(13) 0.0210(12) 0.0259(13) 0.0114(10) -0.0009(10) -0.0004(10)
C24 0.0344(14) 0.0272(13) 0.0226(13) 0.0107(11) 0.0043(11) 0.0005(11)
C25 0.0420(15) 0.0189(13) 0.0207(13) 0.0043(10) -0.0036(11) 0.0016(11)
C26 0.0313(14) 0.0166(12) 0.0237(13) 0.0032(10) -0.0058(11) 0.0014(10)
C20 0.0272(14) 0.0324(15) 0.0212(15) 0.0063(12) -0.0069(11) 0.0002(11)
C27 0.0187(17) 0.054(3) 0.033(2) 0.0098(18) -0.0024(15) -0.0044(16)
C28 0.030(2) 0.036(2) 0.040(2) -0.0039(17) -0.0037(17) -0.0068(16)
C29 0.0258(19) 0.050(2) 0.046(2) 0.022(2) -0.0130(17) -0.0088(17)
C50 0.0272(14) 0.0324(15) 0.0212(15) 0.0063(12) -0.0069(11) 0.0002(11)
C57 0.0187(17) 0.054(3) 0.033(2) 0.0098(18) -0.0024(15) -0.0044(16)
C58 0.030(2) 0.036(2) 0.040(2) -0.0039(17) -0.0037(17) -0.0068(16)
C59 0.0258(19) 0.050(2) 0.046(2) 0.022(2) -0.0130(17) -0.0088(17)
N31 0.0180(10) 0.0257(11) 0.0211(10) 0.0018(8) -0.0009(8) 0.0045(8)
N32 0.0264(11) 0.0205(10) 0.0185(10) 0.0022(8) -0.0030(8) 0.0049(8)
C33 0.0468(16) 0.0266(14) 0.0195(13) 0.0015(11) -0.0024(12) 0.0139(12)
C34 0.059(2) 0.0416(18) 0.0265(15) 0.0019(13) 0.0000(14) 0.0357(16)
C35 0.0353(16) 0.055(2) 0.0287(15) 0.0048(14) 0.0010(12) 0.0294(15)
C36 0.0208(13) 0.0439(16) 0.0219(13) 0.0025(11) 0.0000(10) 0.0133(11)
C30 0.0164(13) 0.0586(19) 0.0326(15) 0.0106(14) 0.0048(11) 0.0075(12)
C37 0.0242(14) 0.0450(18) 0.057(2) 0.0173(15) 0.0137(13) -0.0006(12)
C38 0.0199(14) 0.082(3) 0.0401(18) 0.0132(17) 0.0035(13) 0.0026(15)
C39 0.0226(14) 0.086(3) 0.0341(16) 0.0182(16) 0.0040(12) 0.0150(15)
N61 0.109(5) 0.064(4) 0.078(4) 0.040(3) 0.015(3) 0.006(3)
C61 0.109(5) 0.064(4) 0.078(4) 0.040(3) 0.015(3) 0.006(3)
C62 0.109(5) 0.064(4) 0.078(4) 0.040(3) 0.015(3) 0.006(3)

loop_
_atom_type_symbol
_atom_type_description
_atom_type_scat_dispersion_real
_atom_type_scat_dispersion_imag
_atom_type_scat_source
C C 0.0033 0.0016 'International Tables Vol C Tables 4.2.6.8 and 6.1.1.4'
H H 0.0000 0.0000 'International Tables Vol C Tables 4.2.6.8 and 6.1.1.4'
B B 0.0013 0.0007 'International Tables Vol C Tables 4.2.6.8 and 6.1.1.4'
Cu Cu 0.3201 1.2651 'International Tables Vol C Tables 4.2.6.8 and 6.1.1.4'
N N 0.0061 0.0033 'International Tables Vol C Tables 4.2.6.8 and 6.1.1.4'
S S 0.1246 0.1234 'International Tables Vol C Tables 4.2.6.8 and 6.1.1.4'

loop_
_geom_angle_atom_site_label_1
_geom_angle_atom_site_label_2
_geom_angle_atom_site_label_3
_geom_angle
_geom_angle_publ_flag
N14 N13 Cu1 116.1(3) yes
N24 N23 Cu2 121.3(8) yes
N13 N14 N15 174.1(5) yes
N23 N24 N25 179.0(12) yes
N12 B1 N22 111.8(2) yes
N12 B1 N32 109.31(19) yes
N22 B1 N32 109.64(19) yes
N12 B1 Cu1 110.98(18) yes
N22 B1 Cu1 108.60(19) yes
N32 B1 Cu1 106.32(18) yes
N12 B1 Cu2 105.9(2) yes
N22 B1 Cu2 105.2(3) yes
N32 B1 Cu2 114.9(2) yes
N13 Cu1 B1 176.6(2) yes
N23 Cu2 B1 178.4(5) yes
C13 S1 Cu2 99.09(19) yes
C13 S1 Cu1 101.34(12) yes
N13 Cu1 S31 96.07(19) ?
B1 Cu1 S31 83.74(17) ?
N13 Cu1 S1 100.6(2) ?
B1 Cu1 S1 82.23(14) ?
S31 Cu1 S1 124.39(19) ?
N13 Cu1 S21 97.83(18) ?
B1 Cu1 S21 79.36(16) ?
S31 Cu1 S21 119.0(2) ?
S1 Cu1 S21 110.65(17) ?
C23 S21 Cu1 99.45(17) yes
C33 S31 Cu1 96.80(16) yes
N23 Cu2 S1 98.7(5) ?
B1 Cu2 S1 82.0(2) ?
N23 Cu2 S32 105.5(4) ?
B1 Cu2 S32 75.5(3) ?
S1 Cu2 S32 112.8(4) ?
N23 Cu2 S22 94.3(4) ?
B1 Cu2 S22 84.2(3) ?
S1 Cu2 S22 117.7(4) ?
S32 Cu2 S22 121.6(6) ?
C23 S22 Cu2 93.1(4) yes
C33 S32 Cu2 108.0(4) yes
C16 N11 N12 117.5(2) ?
C13 N12 N11 125.2(2) yes
C13 N12 B1 117.8(2) yes
N11 N12 B1 116.16(18) yes
N12 C13 C14 116.8(2) ?
N12 C13 S1 117.35(18) ?
C14 C13 S1 125.81(19) ?
C15 C14 C13 118.8(2) ?
C15 C14 H14 120.6 ?
C13 C14 H14 120.6 ?
C14 C15 C16 119.9(2) ?
C14 C15 H15 120.1 ?
C16 C15 H15 120.1 ?
N11 C16 C15 121.4(2) ?
N11 C16 C10 119.3(4) ?
C15 C16 C10 119.3(4) ?
N11 C16 C40 109.9(9) ?
C15 C16 C40 128.1(10) ?
C17 C10 C16 109.4(7) ?
C17 C10 C18 109.4(7) ?
C16 C10 C18 110.7(6) ?
C17 C10 C19 111.4(8) ?
C16 C10 C19 105.0(9) ?
C18 C10 C19 111.0(7) ?
C10 C17 H171 109.5 ?
C10 C17 H172 109.5 ?
H171 C17 H172 109.5 ?
C10 C17 H173 109.5 ?
H171 C17 H173 109.5 ?
H172 C17 H173 109.5 ?
C10 C18 H181 109.5 ?
C10 C18 H182 109.5 ?
H181 C18 H182 109.5 ?
C10 C18 H183 109.5 ?
H181 C18 H183 109.5 ?
H182 C18 H183 109.5 ?
C10 C19 H191 109.5 ?
C10 C19 H192 109.5 ?
H191 C19 H192 109.5 ?
C10 C19 H193 109.5 ?
H191 C19 H193 109.5 ?
H192 C19 H193 109.5 ?
C47 C40 C16 114.9(19) ?
C47 C40 C48 111.2(18) ?
C16 C40 C48 108.2(16) ?
C47 C40 C49 104(2) ?
C16 C40 C49 111(2) ?
C48 C40 C49 107(2) ?
C40 C47 H471 109.5 ?
C40 C47 H472 109.5 ?
H471 C47 H472 109.5 ?
C40 C47 H473 109.5 ?
H471 C47 H473 109.5 ?
H472 C47 H473 109.5 ?
C40 C48 H481 109.5 ?
C40 C48 H482 109.5 ?
H481 C48 H482 109.5 ?
C40 C48 H483 109.5 ?
H481 C48 H483 109.5 ?
H482 C48 H483 109.5 ?
C40 C49 H491 109.5 ?
C40 C49 H492 109.5 ?
H491 C49 H492 109.5 ?
C40 C49 H493 109.5 ?
H491 C49 H493 109.5 ?
H492 C49 H493 109.5 ?
C26 N21 N22 117.8(2) ?
C23 N22 N21 125.06(19) yes
C23 N22 B1 118.31(19) yes
N21 N22 B1 116.46(19) yes
N22 C23 C24 117.1(2) ?
N22 C23 S21 115.3(2) ?
C24 C23 S21 127.3(2) ?
N22 C23 S22 121.7(4) ?
C24 C23 S22 121.1(4) ?
C25 C24 C23 118.9(2) ?
C25 C24 H24 120.5 ?
C23 C24 H24 120.5 ?
C24 C25 C26 119.7(2) ?
C24 C25 H25 120.1 ?
C26 C25 H25 120.1 ?
N21 C26 C25 121.3(2) ?
N21 C26 C50 120.9(4) ?
C25 C26 C50 117.8(3) ?
N21 C26 C20 113.9(2) ?
C25 C26 C20 124.8(2) ?
C27 C20 C26 114.1(3) ?
C27 C20 C29 108.4(3) ?
C26 C20 C29 108.9(3) ?
C27 C20 C28 108.0(3) ?
C26 C20 C28 108.9(3) ?
C29 C20 C28 108.3(3) ?
C20 C27 H271 109.5 ?
C20 C27 H272 109.5 ?
H271 C27 H272 109.5 ?
C20 C27 H273 109.5 ?
H271 C27 H273 109.5 ?
H272 C27 H273 109.5 ?
C20 C28 H281 109.5 ?
C20 C28 H282 109.5 ?
H281 C28 H282 109.5 ?
C20 C28 H283 109.5 ?
H281 C28 H283 109.5 ?
H282 C28 H283 109.5 ?
C20 C29 H291 109.5 ?
C20 C29 H292 109.5 ?
H291 C29 H292 109.5 ?
C20 C29 H293 109.5 ?
H291 C29 H293 109.5 ?
H292 C29 H293 109.5 ?
C58 C50 C59 114.2(8) ?
C58 C50 C57 111.9(7) ?
C59 C50 C57 112.3(7) ?
C58 C50 C26 103.0(5) ?
C59 C50 C26 101.6(5) ?
C57 C50 C26 113.1(5) ?
C50 C57 H571 109.5 ?
C50 C57 H572 109.5 ?
H571 C57 H572 109.5 ?
C50 C57 H573 109.5 ?
H571 C57 H573 109.5 ?
H572 C57 H573 109.5 ?
C50 C58 H581 109.5 ?
C50 C58 H582 109.5 ?
H581 C58 H582 109.5 ?
C50 C58 H583 109.5 ?
H581 C58 H583 109.5 ?
H582 C58 H583 109.5 ?
C50 C59 H591 109.5 ?
C50 C59 H592 109.5 ?
H591 C59 H592 109.5 ?
C50 C59 H593 109.5 ?
H591 C59 H593 109.5 ?
H592 C59 H593 109.5 ?
C36 N31 N32 117.8(2) ?
C33 N32 N31 125.1(2) yes
C33 N32 B1 118.4(2) yes
N31 N32 B1 115.96(19) yes
N32 C33 C34 117.4(2) ?
N32 C33 S31 119.0(2) ?
C34 C33 S31 123.6(2) ?
N32 C33 S32 110.2(3) ?
C34 C33 S32 132.3(4) ?
C35 C34 C33 118.5(3) ?
C35 C34 H34 120.7 ?
C33 C34 H34 120.7 ?
C34 C35 C36 120.4(3) ?
C34 C35 H35 119.8 ?
C36 C35 H35 119.8 ?
N31 C36 C35 120.7(3) ?
N31 C36 C30 116.8(2) ?
C35 C36 C30 122.4(2) ?
C36 C30 C37 110.8(2) ?
C36 C30 C39 108.7(3) ?
C37 C30 C39 109.6(3) ?
C36 C30 C38 109.0(2) ?
C37 C30 C38 109.0(3) ?
C39 C30 C38 109.8(2) ?
C30 C37 H371 109.5 ?
C30 C37 H372 109.5 ?
H371 C37 H372 109.5 ?
C30 C37 H373 109.5 ?
H371 C37 H373 109.5 ?
H372 C37 H373 109.5 ?
C30 C38 H381 109.5 ?
C30 C38 H382 109.5 ?
H381 C38 H382 109.5 ?
C30 C38 H383 109.5 ?
H381 C38 H383 109.5 ?
H382 C38 H383 109.5 ?
C30 C39 H391 109.5 ?
C30 C39 H392 109.5 ?
H391 C39 H392 109.5 ?
C30 C39 H393 109.5 ?
H391 C39 H393 109.5 ?
H392 C39 H393 109.5 ?
N61 C61 C62 169.9(12) ?
C61 C62 H621 109.5 ?
C61 C62 H622 109.5 ?
H621 C62 H622 109.5 ?
C61 C62 H623 109.5 ?
H621 C62 H623 109.5 ?
H622 C62 H623 109.5 ?

loop_
_geom_bond_atom_site_label_1
_geom_bond_atom_site_label_2
_geom_bond_distance
_geom_bond_publ_flag
N13 N14 1.205(4) yes
N13 Cu1 2.035(3) yes
N14 N15 1.204(4) yes
N23 N24 1.191(5) yes
N23 Cu2 2.022(5) yes
N24 N25 1.197(5) yes
B1 N12 1.529(3) yes
B1 N22 1.535(3) yes
B1 N32 1.535(3) yes
B1 Cu1 2.059(4) yes
B1 Cu2 2.087(8) yes
S1 C13 1.697(3) yes
S1 Cu2 2.297(7) yes
S1 Cu1 2.311(4) yes
Cu1 S31 2.298(2) yes
Cu1 S21 2.353(2) yes
S21 C23 1.708(3) yes
S31 C33 1.706(3) yes
Cu2 S32 2.308(4) yes
Cu2 S22 2.346(4) yes
S22 C23 1.713(4) yes
S32 C33 1.722(4) yes
N11 C16 1.312(3) ?
N11 N12 1.361(3) ?
N12 C13 1.344(3) ?
C13 C14 1.420(3) ?
C14 C15 1.353(4) ?
C14 H14 0.95 ?
C15 C16 1.418(4) ?
C15 H15 0.95 ?
C16 C10 1.531(3) ?
C16 C40 1.533(4) ?
C10 C17 1.530(4) ?
C10 C18 1.535(4) ?
C10 C19 1.535(4) ?
C17 H171 0.98 ?
C17 H172 0.98 ?
C17 H173 0.98 ?
C18 H181 0.98 ?
C18 H182 0.98 ?
C18 H183 0.98 ?
C19 H191 0.98 ?
C19 H192 0.98 ?
C19 H193 0.98 ?
C40 C47 1.532(4) ?
C40 C48 1.533(4) ?
C40 C49 1.534(4) ?
C47 H471 0.98 ?
C47 H472 0.98 ?
C47 H473 0.98 ?
C48 H481 0.98 ?
C48 H482 0.98 ?
C48 H483 0.98 ?
C49 H491 0.98 ?
C49 H492 0.98 ?
C49 H493 0.98 ?
N21 C26 1.311(3) ?
N21 N22 1.360(3) ?
N22 C23 1.345(3) ?
C23 C24 1.412(3) ?
C24 C25 1.356(4) ?
C24 H24 0.95 ?
C25 C26 1.420(4) ?
C25 H25 0.95 ?
C26 C50 1.529(4) ?
C26 C20 1.538(3) ?
C20 C27 1.535(3) ?
C20 C29 1.540(3) ?
C20 C28 1.540(3) ?
C27 H271 0.98 ?
C27 H272 0.98 ?
C27 H273 0.98 ?
C28 H281 0.98 ?
C28 H282 0.98 ?
C28 H283 0.98 ?
C29 H291 0.98 ?
C29 H292 0.98 ?
C29 H293 0.98 ?
C50 C58 1.527(4) ?
C50 C59 1.527(4) ?
C50 C57 1.529(4) ?
C57 H571 0.98 ?
C57 H572 0.98 ?
C57 H573 0.98 ?
C58 H581 0.98 ?
C58 H582 0.98 ?
C58 H583 0.98 ?
C59 H591 0.98 ?
C59 H592 0.98 ?
C59 H593 0.98 ?
N31 C36 1.317(3) ?
N31 N32 1.357(3) ?
N32 C33 1.340(3) ?
C33 C34 1.420(4) ?
C34 C35 1.345(5) ?
C34 H34 0.95 ?
C35 C36 1.425(4) ?
C35 H35 0.95 ?
C36 C30 1.516(4) ?
C30 C37 1.529(4) ?
C30 C39 1.532(4) ?
C30 C38 1.542(4) ?
C37 H371 0.98 ?
C37 H372 0.98 ?
C37 H373 0.98 ?
C38 H381 0.98 ?
C38 H382 0.98 ?
C38 H383 0.98 ?
C39 H391 0.98 ?
C39 H392 0.98 ?
C39 H393 0.98 ?
N61 C61 1.100(11) ?
C61 C62 1.322(16) ?
C62 H621 0.98 ?
C62 H622 0.98 ?
C62 H623 0.98 ?

loop_
_geom_torsion_atom_site_label_1
_geom_torsion_atom_site_label_2
_geom_torsion_atom_site_label_3
_geom_torsion_atom_site_label_4
_geom_torsion
C16 N11 N12 C13 2.9(3)
C16 N11 N12 B1 -166.1(2)
N22 B1 N12 C13 157.17(19)
N32 B1 N12 C13 -81.2(2)
Cu1 B1 N12 C13 35.7(3)
Cu2 B1 N12 C13 43.1(3)
N22 B1 N12 N11 -33.0(3)
N32 B1 N12 N11 88.6(2)
Cu1 B1 N12 N11 -154.43(18)
Cu2 B1 N12 N11 -147.0(2)
N11 N12 C13 C14 -6.6(3)
B1 N12 C13 C14 162.2(2)
N11 N12 C13 S1 172.05(16)
B1 N12 C13 S1 -19.1(3)
Cu2 S1 C13 N12 -11.8(2)
Cu1 S1 C13 N12 -4.2(2)
Cu2 S1 C13 C14 166.7(3)
Cu1 S1 C13 C14 174.3(2)
N12 C13 C14 C15 4.6(3)
S1 C13 C14 C15 -173.9(2)
C13 C14 C15 C16 0.5(4)
N12 N11 C16 C15 2.8(3)
N12 N11 C16 C10 -178.7(4)
N12 N11 C16 C40 -169.1(11)
C14 C15 C16 N11 -4.4(4)
C14 C15 C16 C10 177.0(5)
C14 C15 C16 C40 165.9(12)
N11 C16 C10 C17 -8.0(8)
C15 C16 C10 C17 170.5(5)
N11 C16 C10 C18 -128.7(6)
C15 C16 C10 C18 49.9(9)
N11 C16 C10 C19 111.6(6)
C15 C16 C10 C19 -69.9(6)
N11 C16 C40 C47 -15(2)
C15 C16 C40 C47 174.2(13)
N11 C16 C40 C48 -139.4(16)
C15 C16 C40 C48 49(2)
N11 C16 C40 C49 103.2(18)
C15 C16 C40 C49 -68(2)
C26 N21 N22 C23 0.1(3)
C26 N21 N22 B1 -175.1(2)
N12 B1 N22 C23 -81.0(3)
N32 B1 N22 C23 157.5(2)
Cu1 B1 N22 C23 41.8(3)
Cu2 B1 N22 C23 33.4(3)
N12 B1 N22 N21 94.5(2)
N32 B1 N22 N21 -26.9(3)
Cu1 B1 N22 N21 -142.72(19)
Cu2 B1 N22 N21 -151.0(2)
N21 N22 C23 C24 -1.6(3)
B1 N22 C23 C24 173.5(2)
N21 N22 C23 S21 172.6(2)
B1 N22 C23 S21 -12.3(3)
N21 N22 C23 S22 -178.5(5)
B1 N22 C23 S22 -3.4(5)
Cu1 S21 C23 N22 -17.9(3)
Cu1 S21 C23 C24 155.7(2)
Cu2 S22 C23 N22 -24.0(6)
Cu2 S22 C23 C24 159.3(3)
N22 C23 C24 C25 2.6(4)
S21 C23 C24 C25 -170.8(3)
S22 C23 C24 C25 179.5(5)
C23 C24 C25 C26 -2.1(4)
N22 N21 C26 C25 0.5(3)
N22 N21 C26 C50 -176.5(4)
N22 N21 C26 C20 179.5(2)
C24 C25 C26 N21 0.5(4)
C24 C25 C26 C50 177.7(4)
C24 C25 C26 C20 -178.3(3)
N21 C26 C20 C27 -2.4(4)
C25 C26 C20 C27 176.6(3)
N21 C26 C20 C29 118.9(3)
C25 C26 C20 C29 -62.1(4)
N21 C26 C20 C28 -123.1(3)
C25 C26 C20 C28 55.8(4)
N21 C26 C50 C58 62.2(7)
C25 C26 C50 C58 -114.9(6)
N21 C26 C50 C59 -56.2(7)
C25 C26 C50 C59 126.7(6)
N21 C26 C50 C57 -176.8(5)
C25 C26 C50 C57 6.1(8)
C36 N31 N32 C33 1.1(3)
C36 N31 N32 B1 -170.2(2)
N12 B1 N32 C33 156.5(2)
N22 B1 N32 C33 -80.6(3)
Cu1 B1 N32 C33 36.7(3)
Cu2 B1 N32 C33 37.7(3)
N12 B1 N32 N31 -31.5(3)
N22 B1 N32 N31 91.4(2)
Cu1 B1 N32 N31 -151.39(19)
Cu2 B1 N32 N31 -150.4(3)
N31 N32 C33 C34 -1.5(4)
B1 N32 C33 C34 169.7(2)
N31 N32 C33 S31 177.9(3)
B1 N32 C33 S31 -11.0(4)
N31 N32 C33 S32 175.8(6)
B1 N32 C33 S32 -13.1(7)
Cu1 S31 C33 N32 -16.9(4)
Cu1 S31 C33 C34 162.5(2)
Cu2 S32 C33 N32 -12.7(9)
Cu2 S32 C33 C34 163.9(3)
N32 C33 C34 C35 0.7(4)
S31 C33 C34 C35 -178.7(3)
S32 C33 C34 C35 -175.8(8)
C33 C34 C35 C36 0.4(4)
N32 N31 C36 C35 0.0(3)
N32 N31 C36 C30 -179.4(2)
C34 C35 C36 N31 -0.7(4)
C34 C35 C36 C30 178.7(3)
N31 C36 C30 C37 -1.8(3)
C35 C36 C30 C37 178.8(3)
N31 C36 C30 C39 118.7(3)
C35 C36 C30 C39 -60.7(3)
N31 C36 C30 C38 -121.7(3)
C35 C36 C30 C38 58.9(3)
